data_4501874
loop_
_publ_author_name
'Paisner, Kathryn'
'Zakharov, Lev N.'
'Doxsee, Kenneth M.'

_publ_section_title
;
 A Robust Thiourea Synthon for Crystal Engineering
;
_journal_issue 8
_journal_name_full 'Crystal Growth &amp; Design'
_journal_page_first 3757
_journal_paper_doi 10.1021/cg100589n
_journal_volume 10
_journal_year 2010
_chemical_formula_sum 'C21 H29 N5 S2'
_chemical_formula_weight 415.61
_chemical_name_systematic
;
 ?
;
_space_group_IT_number 14
_symmetry_cell_setting monoclinic
_symmetry_space_group_name_Hall '-P 2ybc'
_symmetry_space_group_name_H-M 'P 1 21/c 1'
_atom_sites_solution_hydrogens difmap
_atom_sites_solution_primary direct
_atom_sites_solution_secondary difmap
_audit_creation_method SHELXLTL
_cell_angle_alpha 90.00
_cell_angle_beta 92.6930(10)
_cell_angle_gamma 90.00
_cell_formula_units_Z 4
_cell_length_a 7.5140(7)
_cell_length_b 16.7692(15)
_cell_length_c 18.0518(17)
_cell_measurement_reflns_used 5958
_cell_measurement_temperature 173(2)
_cell_measurement_theta_max 25.79
_cell_measurement_theta_min 2.26
_cell_volume 2272.1(4)
_computing_cell_refinement 'Bruker SMART'
_computing_data_collection 'Bruker SMART'
_computing_data_reduction 'Bruker SAINT'
_computing_molecular_graphics 'Bruker SHELXTL'
_computing_publication_material 'Bruker SHELXTL'
_computing_structure_refinement 'Bruker SHELXTL'
_computing_structure_solution 'Bruker SHELXTL'
_diffrn_ambient_temperature 173(2)
_diffrn_measured_fraction_theta_full 1.000
_diffrn_measured_fraction_theta_max 1.000
_diffrn_measurement_device_type 'CCD area detector Bruker Apex'
_diffrn_measurement_method 'phi and omega scans'
_diffrn_radiation_monochromator graphite
_diffrn_radiation_source 'fine-focus sealed tube'
_diffrn_radiation_type MoK\a
_diffrn_radiation_wavelength 0.71073
_diffrn_reflns_av_R_equivalents 0.0361
_diffrn_reflns_av_sigmaI/netI 0.0272
_diffrn_reflns_limit_h_max 9
_diffrn_reflns_limit_h_min -9
_diffrn_reflns_limit_k_max 21
_diffrn_reflns_limit_k_min -21
_diffrn_reflns_limit_l_max 23
_diffrn_reflns_limit_l_min -23
_diffrn_reflns_number 26099
_diffrn_reflns_theta_full 26.99
_diffrn_reflns_theta_max 26.99
_diffrn_reflns_theta_min 1.66
_exptl_absorpt_coefficient_mu 0.250
_exptl_absorpt_correction_T_max 0.9587
_exptl_absorpt_correction_T_min 0.9242
_exptl_absorpt_correction_type multi-scan
_exptl_absorpt_process_details SADABS
_exptl_crystal_colour colorless
_exptl_crystal_density_diffrn 1.215
_exptl_crystal_density_method 'not measured'
_exptl_crystal_description block
_exptl_crystal_F_000 888
_exptl_crystal_size_max 0.32
_exptl_crystal_size_mid 0.26
_exptl_crystal_size_min 0.17
_refine_diff_density_max 0.292
_refine_diff_density_min -0.181
_refine_diff_density_rms 0.043
_refine_ls_extinction_method none
_refine_ls_goodness_of_fit_ref 1.046
_refine_ls_hydrogen_treatment refall
_refine_ls_matrix_type full
_refine_ls_number_parameters 369
_refine_ls_number_reflns 4971
_refine_ls_number_restraints 0
_refine_ls_restrained_S_all 1.046
_refine_ls_R_factor_all 0.0471
_refine_ls_R_factor_gt 0.0367
_refine_ls_shift/su_max 0.000
_refine_ls_shift/su_mean 0.000
_refine_ls_structure_factor_coef Fsqd
_refine_ls_weighting_details 'calc w=1/[\s^2^(Fo^2^)+(0.0536P)^2^+0.4828P] where P=(Fo^2^+2Fc^2^)/3'
_refine_ls_weighting_scheme calc
_refine_ls_wR_factor_gt 0.0934
_refine_ls_wR_factor_ref 0.1019
_reflns_number_gt 4133
_reflns_number_total 4971
_reflns_threshold_expression >2sigma(I)
_cod_data_source_file cg100589n_si_002.cif
_cod_data_source_block diphenyl_acyclic_(3)
_cod_depositor_comments
;
The following automatic conversions were performed:

'_symmetry_cell_setting' value 'Monoclinic' changed to 'monoclinic'
according to /home/saulius/struct/CIF-dictionaries/cif_core.dic
dictionary named 'cif_core.dic' version 2.4.2 from 2011-04-26.

Automatic conversion script
Id: cif_fix_values 1715 2011-07-08 13:25:40Z adriana 
;
_cod_original_sg_symbol_H-M P2(1)/c
_cod_database_code 4501874

loop_
_symmetry_equiv_pos_as_xyz
'x, y, z'
'-x, y+1/2, -z+1/2'
'-x, -y, -z'
'x, -y-1/2, z-1/2'

loop_
_atom_site_label
_atom_site_type_symbol
_atom_site_fract_x
_atom_site_fract_y
_atom_site_fract_z
_atom_site_U_iso_or_equiv
_atom_site_adp_type
_atom_site_occupancy
_atom_site_symmetry_multiplicity
_atom_site_calc_flag
S1 S 0.43086(5) 0.62746(2) 0.41798(2) 0.02871(11) Uani 1 1 d
S2 S 0.02549(5) 0.12626(2) 0.23756(2) 0.03207(12) Uani 1 1 d
N1 N 0.37817(18) 0.55680(8) 0.28810(7) 0.0290(3) Uani 1 1 d
N2 N 0.62067(17) 0.51185(8) 0.35866(7) 0.0267(3) Uani 1 1 d
N3 N 0.74027(16) 0.35961(7) 0.31837(7) 0.0243(3) Uani 1 1 d
N4 N 0.23033(17) 0.23683(8) 0.18171(7) 0.0269(3) Uani 1 1 d
N5 N -0.01650(18) 0.19969(8) 0.10889(7) 0.0296(3) Uani 1 1 d
C1 C 0.5719(2) 0.51161(9) 0.18997(9) 0.0276(3) Uani 1 1 d
C2 C 0.5877(2) 0.47473(10) 0.12187(9) 0.0323(4) Uani 1 1 d
C3 C 0.4402(2) 0.44272(10) 0.08370(9) 0.0339(4) Uani 1 1 d
C4 C 0.2749(2) 0.44758(9) 0.11405(9) 0.0309(3) Uani 1 1 d
C5 C 0.2574(2) 0.48365(9) 0.18240(9) 0.0268(3) Uani 1 1 d
C6 C 0.40600(19) 0.51597(8) 0.22098(8) 0.0239(3) Uani 1 1 d
C7 C 0.48312(19) 0.56058(8) 0.35144(8) 0.0240(3) Uani 1 1 d
C8 C 0.7434(2) 0.50894(9) 0.42400(9) 0.0297(3) Uani 1 1 d
C9 C 0.8922(2) 0.44958(10) 0.41151(10) 0.0329(4) Uani 1 1 d
C10 C 0.8252(2) 0.36553(9) 0.39376(9) 0.0305(4) Uani 1 1 d
C11 C 0.6188(2) 0.29126(9) 0.31327(9) 0.0296(3) Uani 1 1 d
C12 C 0.5035(2) 0.29052(10) 0.24159(9) 0.0288(3) Uani 1 1 d
C13 C 0.3478(2) 0.23484(10) 0.24845(9) 0.0291(3) Uani 1 1 d
C14 C 0.08569(19) 0.19157(8) 0.17212(8) 0.0246(3) Uani 1 1 d
C15 C 0.0052(2) 0.25682(9) 0.05171(8) 0.0269(3) Uani 1 1 d
C16 C -0.1371(2) 0.30678(10) 0.03274(9) 0.0334(4) Uani 1 1 d
C17 C -0.1235(3) 0.36129(11) -0.02450(10) 0.0423(4) Uani 1 1 d
C18 C 0.0315(3) 0.36606(11) -0.06232(9) 0.0428(4) Uani 1 1 d
C19 C 0.1725(3) 0.31605(11) -0.04374(9) 0.0390(4) Uani 1 1 d
C20 C 0.1601(2) 0.26030(10) 0.01297(9) 0.0316(3) Uani 1 1 d
C21 C 0.8758(2) 0.35393(13) 0.26318(11) 0.0387(4) Uani 1 1 d
H1N H 0.279(2) 0.5814(11) 0.2894(9) 0.033(5) Uiso 1 1 d
H2N H 0.635(2) 0.4739(11) 0.3275(10) 0.034(5) Uiso 1 1 d
H4N H 0.256(2) 0.2694(11) 0.1491(10) 0.033(5) Uiso 1 1 d
H5N H -0.118(3) 0.1761(11) 0.1088(10) 0.039(5) Uiso 1 1 d
H1 H 0.673(2) 0.5338(10) 0.2155(9) 0.029(4) Uiso 1 1 d
H2 H 0.700(2) 0.4733(10) 0.1015(9) 0.033(5) Uiso 1 1 d
H3 H 0.449(2) 0.4185(11) 0.0377(10) 0.039(5) Uiso 1 1 d
H4 H 0.169(2) 0.4263(10) 0.0878(9) 0.036(5) Uiso 1 1 d
H5 H 0.147(2) 0.4882(10) 0.2028(9) 0.030(4) Uiso 1 1 d
H8A H 0.793(2) 0.5634(10) 0.4338(9) 0.031(4) Uiso 1 1 d
H8B H 0.676(2) 0.4929(10) 0.4661(10) 0.036(5) Uiso 1 1 d
H9A H 0.966(2) 0.4459(11) 0.4572(11) 0.044(5) Uiso 1 1 d
H9B H 0.970(2) 0.4682(11) 0.3732(11) 0.041(5) Uiso 1 1 d
H10A H 0.927(2) 0.3278(11) 0.3994(9) 0.037(5) Uiso 1 1 d
H10B H 0.736(2) 0.3511(10) 0.4298(10) 0.033(5) Uiso 1 1 d
H11A H 0.540(2) 0.2945(10) 0.3563(10) 0.038(5) Uiso 1 1 d
H11B H 0.683(2) 0.2411(11) 0.3201(9) 0.033(4) Uiso 1 1 d
H12A H 0.572(3) 0.2751(12) 0.2001(11) 0.054(6) Uiso 1 1 d
H12B H 0.463(2) 0.3434(12) 0.2321(10) 0.043(5) Uiso 1 1 d
H13A H 0.394(2) 0.1809(11) 0.2580(9) 0.035(5) Uiso 1 1 d
H13B H 0.278(2) 0.2508(11) 0.2911(10) 0.043(5) Uiso 1 1 d
H16 H -0.247(2) 0.3018(11) 0.0588(10) 0.042(5) Uiso 1 1 d
H17 H -0.217(3) 0.3956(12) -0.0382(11) 0.049(6) Uiso 1 1 d
H18 H 0.037(3) 0.4052(13) -0.1012(12) 0.054(6) Uiso 1 1 d
H19 H 0.277(3) 0.3154(12) -0.0691(11) 0.046(5) Uiso 1 1 d
H20 H 0.251(2) 0.2255(11) 0.0241(9) 0.034(5) Uiso 1 1 d
H21A H 0.953(3) 0.4015(14) 0.2697(12) 0.062(6) Uiso 1 1 d
H21B H 0.948(3) 0.3066(14) 0.2720(12) 0.065(7) Uiso 1 1 d
H21C H 0.825(2) 0.3564(11) 0.2129(11) 0.040(5) Uiso 1 1 d

loop_
_atom_site_aniso_label
_atom_site_aniso_U_11
_atom_site_aniso_U_22
_atom_site_aniso_U_33
_atom_site_aniso_U_23
_atom_site_aniso_U_13
_atom_site_aniso_U_12
S1 0.0304(2) 0.0305(2) 0.0250(2) -0.00649(15) -0.00057(15) 0.00371(15)
S2 0.0265(2) 0.0356(2) 0.0336(2) 0.01282(17) -0.00418(16) -0.00540(16)
N1 0.0241(7) 0.0358(7) 0.0265(7) -0.0079(6) -0.0044(5) 0.0086(6)
N2 0.0290(7) 0.0259(6) 0.0247(7) -0.0049(5) -0.0050(5) 0.0031(5)
N3 0.0252(6) 0.0237(6) 0.0238(6) -0.0017(5) -0.0028(5) -0.0006(5)
N4 0.0288(7) 0.0292(7) 0.0225(6) 0.0048(5) -0.0017(5) -0.0065(5)
N5 0.0267(7) 0.0324(7) 0.0290(7) 0.0067(5) -0.0051(5) -0.0080(6)
C1 0.0280(8) 0.0270(8) 0.0275(8) -0.0016(6) -0.0018(6) -0.0030(6)
C2 0.0364(9) 0.0333(8) 0.0277(8) -0.0013(7) 0.0064(7) -0.0028(7)
C3 0.0473(10) 0.0323(8) 0.0220(8) -0.0039(7) 0.0000(7) -0.0013(7)
C4 0.0366(9) 0.0271(8) 0.0280(8) -0.0011(6) -0.0088(7) -0.0025(7)
C5 0.0261(8) 0.0257(7) 0.0283(8) 0.0003(6) -0.0024(6) 0.0009(6)
C6 0.0281(8) 0.0209(7) 0.0224(7) 0.0003(5) -0.0030(6) 0.0022(6)
C7 0.0240(7) 0.0247(7) 0.0233(7) -0.0009(6) 0.0001(6) -0.0027(6)
C8 0.0339(9) 0.0283(8) 0.0260(8) -0.0035(6) -0.0087(7) 0.0026(7)
C9 0.0316(8) 0.0318(8) 0.0338(9) -0.0040(7) -0.0131(7) 0.0018(7)
C10 0.0337(9) 0.0269(8) 0.0297(8) 0.0001(6) -0.0107(7) 0.0041(7)
C11 0.0321(8) 0.0265(8) 0.0294(8) 0.0034(6) -0.0056(7) -0.0048(6)
C12 0.0319(8) 0.0277(8) 0.0263(8) 0.0017(6) -0.0044(6) -0.0055(6)
C13 0.0292(8) 0.0319(8) 0.0256(8) 0.0035(6) -0.0047(6) -0.0045(7)
C14 0.0240(7) 0.0237(7) 0.0260(7) -0.0005(6) 0.0001(6) 0.0007(6)
C15 0.0337(8) 0.0263(7) 0.0202(7) -0.0006(6) -0.0042(6) -0.0054(6)
C16 0.0368(9) 0.0342(9) 0.0289(8) 0.0019(7) -0.0022(7) -0.0010(7)
C17 0.0540(12) 0.0373(9) 0.0345(9) 0.0060(8) -0.0088(8) 0.0018(9)
C18 0.0649(13) 0.0398(10) 0.0229(8) 0.0059(7) -0.0058(8) -0.0107(9)
C19 0.0484(11) 0.0466(10) 0.0223(8) -0.0045(7) 0.0046(7) -0.0149(8)
C20 0.0349(9) 0.0340(8) 0.0256(8) -0.0044(7) -0.0012(7) -0.0048(7)
C21 0.0296(9) 0.0486(11) 0.0383(10) -0.0077(8) 0.0054(8) -0.0047(8)

loop_
_atom_type_symbol
_atom_type_description
_atom_type_scat_dispersion_real
_atom_type_scat_dispersion_imag
_atom_type_scat_source
C C 0.0033 0.0016 'International Tables Vol C Tables 4.2.6.8 and 6.1.1.4'
H H 0.0000 0.0000 'International Tables Vol C Tables 4.2.6.8 and 6.1.1.4'
N N 0.0061 0.0033 'International Tables Vol C Tables 4.2.6.8 and 6.1.1.4'
S S 0.1246 0.1234 'International Tables Vol C Tables 4.2.6.8 and 6.1.1.4'

loop_
_geom_angle_atom_site_label_1
_geom_angle_atom_site_label_2
_geom_angle_atom_site_label_3
_geom_angle
C7 N1 C6 129.73(13)
C7 N1 H1N 115.3(12)
C6 N1 H1N 114.9(12)
C7 N2 C8 124.15(13)
C7 N2 H2N 121.0(12)
C8 N2 H2N 114.2(12)
C21 N3 C11 110.99(13)
C21 N3 C10 110.33(13)
C11 N3 C10 110.53(12)
C14 N4 C13 123.56(13)
C14 N4 H4N 119.6(12)
C13 N4 H4N 116.8(12)
C14 N5 C15 126.88(13)
C14 N5 H5N 115.0(12)
C15 N5 H5N 116.2(12)
C2 C1 C6 119.71(14)
C2 C1 H1 120.6(10)
C6 C1 H1 119.7(10)
C3 C2 C1 120.95(16)
C3 C2 H2 120.7(10)
C1 C2 H2 118.3(11)
C4 C3 C2 119.49(15)
C4 C3 H3 118.7(11)
C2 C3 H3 121.8(11)
C3 C4 C5 120.18(15)
C3 C4 H4 120.9(10)
C5 C4 H4 119.0(10)
C4 C5 C6 120.39(15)
C4 C5 H5 120.9(10)
C6 C5 H5 118.7(10)
C1 C6 C5 119.28(14)
C1 C6 N1 122.72(13)
C5 C6 N1 117.86(14)
N2 C7 N1 118.35(13)
N2 C7 S1 122.95(11)
N1 C7 S1 118.69(11)
N2 C8 C9 110.00(13)
N2 C8 H8A 109.2(10)
C9 C8 H8A 110.7(9)
N2 C8 H8B 108.0(11)
C9 C8 H8B 110.3(10)
H8A C8 H8B 108.6(14)
C8 C9 C10 113.45(14)
C8 C9 H9A 108.0(11)
C10 C9 H9A 106.7(11)
C8 C9 H9B 111.4(11)
C10 C9 H9B 110.4(11)
H9A C9 H9B 106.4(15)
N3 C10 C9 112.28(13)
N3 C10 H10A 110.3(10)
C9 C10 H10A 108.7(10)
N3 C10 H10B 108.2(10)
C9 C10 H10B 108.4(10)
H10A C10 H10B 108.7(14)
N3 C11 C12 112.79(13)
N3 C11 H11A 107.4(10)
C12 C11 H11A 109.0(10)
N3 C11 H11B 111.4(10)
C12 C11 H11B 111.0(10)
H11A C11 H11B 104.8(14)
C13 C12 C11 110.38(13)
C13 C12 H12A 110.1(12)
C11 C12 H12A 111.0(12)
C13 C12 H12B 110.4(11)
C11 C12 H12B 108.1(11)
H12A C12 H12B 106.8(16)
N4 C13 C12 111.08(13)
N4 C13 H13A 111.1(10)
C12 C13 H13A 108.5(10)
N4 C13 H13B 108.5(11)
C12 C13 H13B 109.7(11)
H13A C13 H13B 107.9(15)
N4 C14 N5 118.72(13)
N4 C14 S2 121.54(11)
N5 C14 S2 119.73(11)
C20 C15 C16 120.32(15)
C20 C15 N5 121.44(14)
C16 C15 N5 118.15(14)
C17 C16 C15 119.93(17)
C17 C16 H16 120.7(11)
C15 C16 H16 119.3(11)
C18 C17 C16 120.00(18)
C18 C17 H17 118.6(12)
C16 C17 H17 121.4(12)
C17 C18 C19 120.05(17)
C17 C18 H18 117.7(12)
C19 C18 H18 122.3(12)
C18 C19 C20 120.61(17)
C18 C19 H19 123.1(12)
C20 C19 H19 116.3(12)
C15 C20 C19 119.07(16)
C15 C20 H20 119.7(11)
C19 C20 H20 121.2(11)
N3 C21 H21A 107.0(12)
N3 C21 H21B 110.0(13)
H21A C21 H21B 108.6(18)
N3 C21 H21C 112.4(11)
H21A C21 H21C 106.2(16)
H21B C21 H21C 112.3(17)

loop_
_geom_bond_atom_site_label_1
_geom_bond_atom_site_label_2
_geom_bond_distance
S1 C7 1.7026(15)
S2 C14 1.6882(15)
N1 C7 1.3596(18)
N1 C6 1.4159(19)
N1 H1N 0.855(18)
N2 C7 1.3193(19)
N2 C8 1.4637(18)
N2 H2N 0.860(18)
N3 C21 1.461(2)
N3 C11 1.4653(19)
N3 C10 1.4791(19)
N4 C14 1.3302(19)
N4 C13 1.4598(19)
N4 H4N 0.832(18)
N5 C14 1.3522(19)
N5 C15 1.4233(19)
N5 H5N 0.857(19)
C1 C2 1.386(2)
C1 C6 1.392(2)
C1 H1 0.945(17)
C2 C3 1.385(2)
C2 H2 0.938(17)
C3 C4 1.384(2)
C3 H3 0.929(18)
C4 C5 1.386(2)
C4 H4 0.973(17)
C5 C6 1.397(2)
C5 H5 0.927(17)
C8 C9 1.522(2)
C8 H8A 1.000(17)
C8 H8B 0.969(18)
C9 C10 1.526(2)
C9 H9A 0.973(19)
C9 H9B 0.978(19)
C10 H10A 0.995(18)
C10 H10B 0.986(17)
C11 C12 1.523(2)
C11 H11A 1.002(18)
C11 H11B 0.974(18)
C12 C13 1.507(2)
C12 H12A 0.97(2)
C12 H12B 0.95(2)
C13 H13A 0.980(18)
C13 H13B 0.988(19)
C15 C20 1.387(2)
C15 C16 1.388(2)
C16 C17 1.387(2)
C16 H16 0.971(19)
C17 C18 1.380(3)
C17 H17 0.93(2)
C18 C19 1.380(3)
C18 H18 0.96(2)
C19 C20 1.393(2)
C19 H19 0.925(19)
C20 H20 0.912(18)
C21 H21A 0.99(2)
C21 H21B 0.97(2)
C21 H21C 0.968(19)

loop_
_geom_hbond_atom_site_label_D
_geom_hbond_atom_site_label_H
_geom_hbond_atom_site_label_A
_geom_hbond_distance_DH
_geom_hbond_distance_HA
_geom_hbond_distance_DA
_geom_hbond_angle_DHA
_geom_hbond_site_symmetry_A
N2 H2N N3 0.860(18) 2.083(18) 2.8134(18) 142.4(16) .
N1 H1N S2 0.855(18) 2.434(18) 3.2617(14) 163.3(16) 2
N5 H5N S1 0.857(19) 2.516(19) 3.3548(14) 166.3(16) 2_545

loop_
_geom_torsion_atom_site_label_1
_geom_torsion_atom_site_label_2
_geom_torsion_atom_site_label_3
_geom_torsion_atom_site_label_4
_geom_torsion
C6 C1 C2 C3 0.6(2)
C1 C2 C3 C4 -0.1(2)
C2 C3 C4 C5 -0.5(2)
C3 C4 C5 C6 0.5(2)
C2 C1 C6 C5 -0.6(2)
C2 C1 C6 N1 -176.16(14)
C4 C5 C6 C1 0.0(2)
C4 C5 C6 N1 175.81(13)
C7 N1 C6 C1 -39.4(2)
C7 N1 C6 C5 144.98(16)
C8 N2 C7 N1 -179.39(14)
C8 N2 C7 S1 0.3(2)
C6 N1 C7 N2 -10.7(2)
C6 N1 C7 S1 169.64(13)
C7 N2 C8 C9 -176.62(14)
N2 C8 C9 C10 -57.44(19)
C21 N3 C10 C9 79.24(17)
C11 N3 C10 C9 -157.62(14)
C8 C9 C10 N3 72.24(19)
C21 N3 C11 C12 -67.33(18)
C10 N3 C11 C12 169.91(14)
N3 C11 C12 C13 -163.47(14)
C14 N4 C13 C12 177.88(14)
C11 C12 C13 N4 176.79(14)
C13 N4 C14 N5 178.26(14)
C13 N4 C14 S2 -0.4(2)
C15 N5 C14 N4 -5.1(2)
C15 N5 C14 S2 173.54(12)
C14 N5 C15 C20 60.1(2)
C14 N5 C15 C16 -123.17(17)
C20 C15 C16 C17 -0.9(2)
N5 C15 C16 C17 -177.67(15)
C15 C16 C17 C18 -0.3(3)
C16 C17 C18 C19 0.7(3)
C17 C18 C19 C20 0.2(3)
C16 C15 C20 C19 1.8(2)
N5 C15 C20 C19 178.37(14)
C18 C19 C20 C15 -1.4(2)

loop_
_cod_related_entry_id
_cod_related_entry_database
_cod_related_entry_code
1 ChemSpider 30661357
